data_2001931
loop_
_publ_author_name
'Marsh, R. E.'

_publ_section_title
;
 On the crystal structure of bis(dipicolinato)ferrate(III) dihydrate
;
_journal_issue 3
_journal_name_full 'Acta Crystallographica Section C'
_journal_page_first 643
_journal_paper_doi 10.1107/S0108270192011673
_journal_volume 49
_journal_year 1993
_chemical_formula_sum 'C14 H11 Fe N2 O10'
_chemical_formula_weight 423.09
_symmetry_cell_setting orthorhombic
_symmetry_space_group_name_Hall '-P 2a 2bc'
_symmetry_space_group_name_H-M 'P n n a'
_cell_angle_alpha 90
_cell_angle_beta 90
_cell_angle_gamma 90
_cell_formula_units_Z 4
_cell_length_a 8.860(8)
_cell_length_b 11.007(2)
_cell_length_c 16.316(4)
_cell_volume 1591.2(15)
_diffrn_radiation_type Mo
_diffrn_radiation_wavelength 0.71073
_exptl_absorpt_coefficient_mu 1.005
_exptl_crystal_density_diffrn 1.76
_cod_data_source_file bu0317.cif
_cod_data_source_block bu0317_structure_1_of_1
_cod_original_cell_volume 1591.17
_cod_original_formula_sum 'C14 H11 Fe1 N2 O10'
_cod_database_code 2001931

loop_
_atom_site_label
_atom_site_fract_x
_atom_site_fract_y
_atom_site_fract_z
_atom_site_U_iso_or_equiv
Fe .2500 .0 .31140(4) .03310(10)
C(1) .1044(4) -.1726(3) .4171(2) .0388(7)
C(2) .1774(3) -.0877(3) .4774(2) .0338(6)
C(3) .1745(4) -.0903(4) .5619(2) .0448(8)
C(4) .2500 .0 .6036(3) .0504(12)
C(5) .4803(3) -.0998(3) .2057(2) .0378(7)
C(6) .3622(3) -.0533(3) .1471(2) .0290(6)
C(7) .3649(4) -.0576(3) .0629(2) .0408(7)
C(8) .2500 .0 .0205(3) .0490(12)
N(1) .2500 .0 .4383(2) .0314(7)
N(2) .2500 .0 .1867(2) .0261(6)
O(1) .1359(3) -.1505(2) .34200(10) .0470(6)
O(2) .0209(3) -.2553(3) .4402(2) .0559(6)
O(3) .4437(3) -.0891(2) .2811(2) .0449(5)
O(4) .5990(3) -.1389(3) .1774(2) .0625(8)
O(w) -.1150(3) -.3298(3) .3021(2) .0531(7)
H(3) .124(5) -.149(4) .589(3) ?
H(4) .2500 .0 .664(3) ?
H(7) .447(4) -.098(4) .034(2) ?
H(8) .2500 .0 -.040(3) ?
H(w1) -.083(13) -.2500 .2500 ?
H(w2) -.042(9) -.324(7) .346(4) ?
H(w3) -.217(6) -.355(4) .313(3) ?

loop_
_geom_angle_atom_site_label_1
_geom_angle_atom_site_label_2
_geom_angle_atom_site_label_3
_geom_angle
C(2) N(1) C(2) 122.3(3)
C(6) N(2) C(6) 121.5(3)
O(2) C(1) O(1) 124.3(3)
C(2) C(1) O(1) 114.5(3)
C(2) C(1) O(2) 121.2(3)
C(3) C(2) C(1) 129.4(3)
N(1) C(2) C(1) 110.3(3)
N(1) C(2) C(3) 120.4(3)
C(4) C(3) C(2) 118.1(4)
C(3) C(4) C(3) 120.8(4)
O(4) C(5) O(3) 127.7(3)
C(6) C(5) O(3) 113.8(3)
C(6) C(5) O(4) 118.4(3)
C(7) C(6) C(5) 127.6(3)
N(2) C(6) C(5) 111.3(3)
N(2) C(6) C(7) 121.1(3)
C(8) C(7) C(6) 118.1(3)
C(7) C(8) C(7) 119.9(4)
H(3) C(3) C(2) 121(3)
H(3) C(3) C(4) 121(3)
H(4) C(4) C(3) 120(3)
H(7) C(7) C(6) 121(2)
H(7) C(7) C(8) 121(2)
H(8) C(8) C(7) 120(2)
H(w2) O(w) H(w1) 109(6)
H(w3) O(w) H(w1) 122(5)
H(w3) O(w) H(w2) 119(5)
O(w) H(w1) O(w) 156(9)

loop_
_geom_bond_atom_site_label_1
_geom_bond_atom_site_label_2
_geom_bond_distance
Fe N(1) 2.071(3)
Fe N(2) 2.034(3)
Fe O(1) 2.004(2)
Fe O(3) 2.038(2)
C(1) O(1) 1.280(4)
C(1) O(2) 1.232(4)
C(1) C(2) 1.503(5)
C(2) N(1) 1.325(5)
C(2) C(3) 1.378(5)
C(3) C(4) 1.378(6)
C(5) O(3) 1.278(4)
C(5) O(4) 1.226(4)
C(5) C(6) 1.507(4)
C(6) N(2) 1.323(4)
C(6) C(7) 1.374(5)
C(7) C(8) 1.385(6)
C(3) H(3) 0.90(4)
C(4) H(4) 0.99(5)
C(7) H(7) 0.98(4)
C(8) H(8) 0.99(4)
O(w) H(w1) 1.25(10)
O(w) H(w2) 0.96(6)
O(w) H(w3) 0.97(5)
